data_7025202
loop_
_publ_author_name
'Zhang, Chun-Dan'
'Liu, Shu-Xia'
'Ma, Feng-Ji'
'Tan, Rui-Kang'
'Zhang, Wei'
'Su, Zhong-Min'

_publ_section_title
;
 Coordination between [H2P2W12O48]12- and antimony(III): synthesis and
 characterization of sandwich complex derived from the new {P2W13O51}
 fragment.
;
_journal_issue 34
_journal_name_full 'Dalton transactions (Cambridge, England : 2003)'
_journal_page_first 8033
_journal_page_last 8037
_journal_paper_doi 10.1039/b925682b
_journal_volume 39
_journal_year 2010
_chemical_formula_sum 'K10 O108 P4 Sb4 W26'
_chemical_formula_weight 7509.76
_chemical_name_systematic
; 
 ? 
;
_space_group_IT_number 12
_symmetry_cell_setting monoclinic
_symmetry_space_group_name_Hall '-C 2y'
_symmetry_space_group_name_H-M 'C 1 2/m 1'
_atom_sites_solution_hydrogens geom
_atom_sites_solution_primary direct
_atom_sites_solution_secondary difmap
_audit_creation_method SHELXL-97
_cell_angle_alpha 90.00
_cell_angle_beta 102.684(5)
_cell_angle_gamma 90.00
_cell_formula_units_Z 2
_cell_length_a 18.283(6)
_cell_length_b 22.241(6)
_cell_length_c 18.687(6)
_cell_measurement_temperature 296(2)
_cell_measurement_theta_max 25.11
_cell_measurement_theta_min 1.46
_cell_volume 7413(4)
_computing_cell_refinement 'Bruker SMART'
_computing_data_collection 'Bruker SMART'
_computing_data_reduction 'Bruker SMART'
_computing_molecular_graphics 'Bruker SHELXTL'
_computing_publication_material 'Bruker SHELXTL'
_computing_structure_refinement 'SHELXL-97 (Sheldrick, 1997)'
_computing_structure_solution 'SHELXS-97 (Sheldrick, 1990)'
_diffrn_ambient_temperature 296(2)
_diffrn_detector_area_resol_mean '100x100 microns'
_diffrn_measured_fraction_theta_full 0.983
_diffrn_measured_fraction_theta_max 0.983
_diffrn_measurement_device_type 'CCD area detector'
_diffrn_measurement_method 'phi and omega scans'
_diffrn_radiation_monochromator graphite
_diffrn_radiation_source 'fine-focus sealed tube'
_diffrn_radiation_type MoK\a
_diffrn_radiation_wavelength 0.71073
_diffrn_reflns_av_R_equivalents 0.0801
_diffrn_reflns_av_sigmaI/netI 0.0941
_diffrn_reflns_limit_h_max 21
_diffrn_reflns_limit_h_min -21
_diffrn_reflns_limit_k_max 23
_diffrn_reflns_limit_k_min -26
_diffrn_reflns_limit_l_max 22
_diffrn_reflns_limit_l_min -16
_diffrn_reflns_number 18632
_diffrn_reflns_theta_full 25.11
_diffrn_reflns_theta_max 25.11
_diffrn_reflns_theta_min 1.46
_diffrn_standards_decay_% none
_diffrn_standards_interval_count none
_diffrn_standards_interval_time none
_diffrn_standards_number none
_exptl_absorpt_coefficient_mu 21.199
_exptl_absorpt_correction_T_max 0.043
_exptl_absorpt_correction_T_min 0.015
_exptl_absorpt_correction_type multi-scan
_exptl_absorpt_process_details 'ABSCOR by T.Higashi 8 March, 1995'
_exptl_crystal_colour colorless
_exptl_crystal_density_diffrn 3.365
_exptl_crystal_density_meas ?
_exptl_crystal_density_method 'not measured'
_exptl_crystal_description block
_exptl_crystal_F_000 6484
_exptl_crystal_size_max 0.215
_exptl_crystal_size_mid 0.182
_exptl_crystal_size_min 0.148
_refine_diff_density_max 5.758
_refine_diff_density_min -5.471
_refine_diff_density_rms 0.752
_refine_ls_extinction_method none
_refine_ls_goodness_of_fit_ref 1.086
_refine_ls_hydrogen_treatment mixed
_refine_ls_matrix_type full
_refine_ls_number_parameters 354
_refine_ls_number_reflns 6696
_refine_ls_number_restraints 0
_refine_ls_restrained_S_all 1.086
_refine_ls_R_factor_all 0.0882
_refine_ls_R_factor_gt 0.0747
_refine_ls_shift/su_max 0.001
_refine_ls_shift/su_mean 0.000
_refine_ls_structure_factor_coef Fsqd
_refine_ls_weighting_details 'calc w=1/[\s^2^(Fo^2^)+(0.1062P)^2^+19.0000P] where P=(Fo^2^+2Fc^2^)/3'
_refine_ls_weighting_scheme calc
_refine_ls_wR_factor_gt 0.1814
_refine_ls_wR_factor_ref 0.1874
_reflns_number_gt 4977
_reflns_number_total 6807
_reflns_threshold_expression >2sigma(I)
_cod_data_source_file b925682b.txt
_cod_data_source_block H48O123P4K10Sb4W26
_cod_depositor_comments
;
The following automatic conversions were performed:

'_exptl_crystal_density_meas' value 'none' was changed to '?' - the
value is perceived as not measured.

Automatic conversion script
Id: cif_fix_values 3008 2015-01-20 13:52:24Z robertas 
;
_cod_original_sg_symbol_H-M C2/m
_cod_database_code 7025202

loop_
_symmetry_equiv_pos_as_xyz
'x, y, z'
'-x, y, -z'
'x+1/2, y+1/2, z'
'-x+1/2, y+1/2, -z'
'-x, -y, -z'
'x, -y, z'
'-x+1/2, -y+1/2, -z'
'x+1/2, -y+1/2, z'

loop_
_atom_site_label
_atom_site_type_symbol
_atom_site_fract_x
_atom_site_fract_y
_atom_site_fract_z
_atom_site_U_iso_or_equiv
_atom_site_adp_type
_atom_site_occupancy
_atom_site_symmetry_multiplicity
_atom_site_calc_flag
_atom_site_refinement_flags
W1 W 0.31555(4) 0.15240(3) 1.08778(5) 0.0212(2) Uani 1 1 d .
W2 W 0.26808(4) 0.07492(3) 1.24294(5) 0.0247(2) Uani 1 1 d .
W3 W 0.13023(4) 0.07405(3) 1.05712(5) 0.0239(2) Uani 1 1 d .
W4 W 0.26748(5) 0.0000 0.81864(7) 0.0236(3) Uani 1 2 d S
W5 W 0.32914(4) 0.07620(4) 0.68341(5) 0.0281(2) Uani 1 1 d .
W6 W 0.47771(4) -0.15214(3) 0.82259(5) 0.0228(2) Uani 1 1 d .
W7 W 0.52631(4) -0.07520(4) 0.66314(5) 0.0270(2) Uani 1 1 d .
Sb1 Sb 0.39771(6) 0.08797(6) 0.96108(8) 0.0245(3) Uani 1 1 d .
P1 P 0.3009(3) 0.0000 1.0934(4) 0.0167(15) Uani 1 2 d S
P2 P 0.4687(3) 0.0000 0.8057(4) 0.0186(15) Uani 1 2 d S
K1 K 0.3644(3) 0.2594(2) 0.9294(4) 0.0498(16) Uani 1 1 d .
K2 K 0.1881(3) 0.1443(2) 0.8924(3) 0.0438(14) Uani 1 1 d .
K3 K 0.0336(4) 0.0000 0.8545(5) 0.046(2) Uani 1 2 d S
O1 O 0.2166(9) 0.0000 1.0592(12) 0.027(5) Uani 1 2 d S
O2 O 0.0850(8) 0.0000 1.0762(11) 0.020(4) Uani 1 2 d S
O3 O 0.2981(7) 0.2279(6) 1.0894(8) 0.027(3) Uani 1 1 d .
O4 O 0.1847(7) 0.0722(6) 1.1698(8) 0.028(3) Uani 1 1 d .
O5 O 0.2146(6) 0.1294(5) 1.0584(9) 0.029(3) Uani 1 1 d .
O6 O 0.3092(8) 0.0000 1.1777(11) 0.020(4) Uani 1 2 d S
O7 O 0.4137(7) 0.0705(6) 0.6437(8) 0.028(3) Uiso 1 1 d .
O8 O 0.5199(11) 0.0000 0.6071(13) 0.035(5) Uiso 1 2 d S
O9 O 0.3324(6) 0.1502(5) 0.9913(8) 0.024(3) Uani 1 1 d .
O10 O 0.3142(6) 0.1284(6) 1.1846(8) 0.024(3) Uani 1 1 d .
O11 O 0.4662(7) -0.2277(6) 0.8015(9) 0.036(4) Uani 1 1 d .
O12 O 0.3367(6) 0.0553(5) 1.0724(8) 0.022(3) Uani 1 1 d .
O13 O 0.5148(9) 0.0000 0.7446(12) 0.032(5) Uani 1 2 d S
O14 O 0.4311(7) -0.1544(6) 0.9036(9) 0.032(4) Uani 1 1 d .
O15 O 0.5175(6) -0.1271(6) 0.7393(9) 0.029(3) Uani 1 1 d .
O16 O 0.3153(7) 0.0604(6) 0.8839(10) 0.038(4) Uani 1 1 d .
O17 O 0.3803(6) 0.1271(6) 0.7579(8) 0.025(3) Uani 1 1 d .
O18 O 0.3826(8) 0.0000 0.7664(10) 0.020(4) Uani 1 2 d S
O19 O 0.2395(8) 0.1246(6) 1.3035(9) 0.036(4) Uani 1 1 d .
O20 O 0.2556(6) 0.0590(6) 0.7429(8) 0.024(3) Uani 1 1 d .
O21 O 0.5731(6) -0.1555(6) 0.8804(8) 0.030(3) Uani 1 1 d .
O22 O 0.1797(10) 0.0000 0.8353(14) 0.041(6) Uani 1 2 d S
O23 O 0.0666(7) 0.1255(6) 1.0787(9) 0.035(4) Uani 1 1 d .
O24 O 0.1058(7) 0.0704(5) 0.9595(8) 0.027(3) Uiso 1 1 d .
O25 O 0.5235(9) -0.1227(8) 0.5891(10) 0.056(5) Uani 1 1 d .
O26 O 0.4827(6) -0.0562(5) 0.8519(8) 0.020(3) Uani 1 1 d .
O27 O 0.6273(7) -0.0667(6) 0.6960(9) 0.035(4) Uani 1 1 d .
O28 O 0.2751(8) 0.1265(8) 0.6252(9) 0.046(4) Uani 1 1 d .
O29 O 0.2938(10) 0.0000 0.6352(12) 0.029(5) Uani 1 2 d S
O30 O 0.2494(10) 0.0000 1.2891(12) 0.031(5) Uani 1 2 d S
O1W O 0.4411(8) 0.2966(8) 1.0686(11) 0.057(5) Uani 1 1 d .
O2W O 0.2717(15) 0.2035(14) 0.8012(16) 0.044(9) Uani 0.50 1 d P

loop_
_atom_site_aniso_label
_atom_site_aniso_U_11
_atom_site_aniso_U_22
_atom_site_aniso_U_33
_atom_site_aniso_U_23
_atom_site_aniso_U_13
_atom_site_aniso_U_12
W1 0.0182(4) 0.0177(4) 0.0269(6) -0.0019(3) 0.0033(4) -0.0002(3)
W2 0.0200(4) 0.0292(4) 0.0247(6) -0.0035(4) 0.0042(4) 0.0005(3)
W3 0.0152(4) 0.0215(4) 0.0334(6) 0.0003(4) 0.0014(4) 0.0015(3)
W4 0.0156(5) 0.0272(6) 0.0260(8) 0.000 0.0001(5) 0.000
W5 0.0184(4) 0.0380(5) 0.0240(6) 0.0063(4) -0.0035(4) 0.0020(3)
W6 0.0178(4) 0.0211(4) 0.0283(6) -0.0039(4) 0.0025(4) -0.0023(3)
W7 0.0216(4) 0.0374(5) 0.0204(6) -0.0058(4) 0.0010(4) -0.0015(3)
Sb1 0.0192(6) 0.0227(6) 0.0300(10) -0.0001(6) 0.0018(6) 0.0038(5)
P1 0.013(3) 0.018(3) 0.019(4) 0.000 0.003(3) 0.000
P2 0.013(3) 0.021(3) 0.021(5) 0.000 0.001(3) 0.000
K1 0.042(3) 0.025(2) 0.083(5) 0.000(3) 0.016(3) 0.002(2)
K2 0.034(2) 0.041(3) 0.053(4) -0.001(3) 0.002(3) -0.002(2)
K3 0.026(3) 0.064(5) 0.048(6) 0.000 0.008(3) 0.000
O1 0.023(9) 0.021(9) 0.042(15) 0.000 0.014(10) 0.000
O2 0.015(8) 0.022(9) 0.018(12) 0.000 -0.005(8) 0.000
O3 0.023(6) 0.026(7) 0.031(10) 0.003(7) 0.000(6) 0.001(5)
O4 0.035(7) 0.036(8) 0.016(9) 0.001(7) 0.010(7) -0.003(6)
O5 0.020(6) 0.021(6) 0.048(11) -0.005(7) 0.012(7) -0.001(5)
O6 0.009(7) 0.020(8) 0.031(13) 0.000 0.004(8) 0.000
O9 0.017(6) 0.017(6) 0.037(10) 0.001(6) 0.004(6) -0.001(5)
O10 0.022(6) 0.029(7) 0.020(9) -0.001(6) 0.003(6) -0.007(5)
O11 0.035(8) 0.016(6) 0.057(13) -0.010(7) 0.009(8) 0.002(6)
O12 0.018(6) 0.015(6) 0.033(10) 0.002(6) 0.001(6) 0.005(5)
O13 0.016(9) 0.037(11) 0.044(16) 0.000 0.007(9) 0.000
O14 0.021(7) 0.034(8) 0.039(11) 0.008(7) 0.002(7) -0.004(5)
O15 0.016(6) 0.029(7) 0.040(11) -0.011(7) 0.002(6) 0.008(5)
O16 0.022(7) 0.041(8) 0.048(12) -0.004(8) -0.001(7) -0.003(6)
O17 0.019(6) 0.033(7) 0.016(9) 0.006(7) -0.009(6) 0.010(5)
O18 0.010(8) 0.038(10) 0.008(11) 0.000 -0.008(7) 0.000
O19 0.048(9) 0.039(8) 0.023(10) -0.005(7) 0.010(7) 0.009(7)
O20 0.015(6) 0.038(7) 0.018(9) 0.017(7) -0.003(6) 0.007(5)
O21 0.022(7) 0.033(7) 0.033(10) 0.002(7) 0.005(7) -0.005(5)
O22 0.022(10) 0.045(12) 0.052(18) 0.000 -0.002(10) 0.000
O23 0.020(6) 0.039(8) 0.040(11) 0.014(8) -0.003(7) 0.008(6)
O25 0.049(9) 0.073(12) 0.050(14) -0.031(10) 0.022(9) -0.025(9)
O26 0.016(6) 0.020(6) 0.021(9) -0.002(6) -0.001(6) -0.004(5)
O27 0.022(7) 0.041(8) 0.041(11) 0.001(8) 0.002(7) 0.004(6)
O28 0.041(8) 0.067(11) 0.025(11) 0.008(9) -0.002(8) 0.010(8)
O29 0.033(10) 0.026(10) 0.020(14) 0.000 -0.009(9) 0.000
O30 0.039(11) 0.024(10) 0.033(15) 0.000 0.012(10) 0.000
O1W 0.040(9) 0.061(11) 0.069(15) 0.006(11) 0.009(9) 0.001(8)
O2W 0.041(16) 0.08(2) 0.022(19) 0.026(17) 0.019(14) 0.059(16)

loop_
_atom_type_symbol
_atom_type_description
_atom_type_scat_dispersion_real
_atom_type_scat_dispersion_imag
_atom_type_scat_source
O O 0.0106 0.0060 'International Tables Vol C Tables 4.2.6.8 and 6.1.1.4'
P P 0.1023 0.0942 'International Tables Vol C Tables 4.2.6.8 and 6.1.1.4'
Sb Sb -0.5866 1.5461 'International Tables Vol C Tables 4.2.6.8 and 6.1.1.4'
W W -0.8490 6.8722 'International Tables Vol C Tables 4.2.6.8 and 6.1.1.4'
K K 0.2009 0.2494 'International Tables Vol C Tables 4.2.6.8 and 6.1.1.4'

loop_
_geom_angle_atom_site_label_1
_geom_angle_atom_site_label_2
_geom_angle_atom_site_label_3
_geom_angle
_geom_angle_site_symmetry_1
_geom_angle_site_symmetry_3
O3 W1 O5 95.6(5) . .
O3 W1 O9 96.4(6) . .
O5 W1 O9 94.0(6) . .
O3 W1 O10 102.6(6) . .
O5 W1 O10 89.1(6) . .
O9 W1 O10 160.3(5) . .
O3 W1 O21 98.2(6) . 5_657
O5 W1 O21 166.1(5) . 5_657
O9 W1 O21 85.2(6) . 5_657
O10 W1 O21 87.2(6) . 5_657
O3 W1 O12 173.7(6) . .
O5 W1 O12 83.4(5) . .
O9 W1 O12 77.5(5) . .
O10 W1 O12 83.6(5) . .
O21 W1 O12 83.0(5) 5_657 .
O3 W1 K1 48.0(4) . 7_557
O5 W1 K1 48.4(4) . 7_557
O9 W1 K1 104.6(4) . 7_557
O10 W1 K1 92.0(4) . 7_557
O21 W1 K1 145.1(4) 5_657 7_557
O12 W1 K1 131.7(3) . 7_557
O3 W1 K1 60.5(5) . .
O5 W1 K1 107.9(5) . .
O9 W1 K1 37.9(3) . .
O10 W1 K1 156.4(4) . .
O21 W1 K1 79.8(4) 5_657 .
O12 W1 K1 113.8(4) . .
K1 W1 K1 87.72(12) 7_557 .
O19 W2 O4 100.9(7) . .
O19 W2 O10 101.9(6) . .
O4 W2 O10 89.7(6) . .
O19 W2 O30 98.5(7) . .
O4 W2 O30 96.0(7) . .
O10 W2 O30 157.3(6) . .
O19 W2 O27 94.2(7) . 5_657
O4 W2 O27 164.6(6) . 5_657
O10 W2 O27 84.1(6) . 5_657
O30 W2 O27 84.7(7) . 5_657
O19 W2 O6 171.5(6) . .
O4 W2 O6 83.9(6) . .
O10 W2 O6 85.0(5) . .
O30 W2 O6 73.9(6) . .
O27 W2 O6 81.6(6) 5_657 .
O23 W3 O24 103.7(7) . .
O23 W3 O2 100.6(6) . .
O24 W3 O2 97.5(7) . .
O23 W3 O5 98.6(6) . .
O24 W3 O5 93.4(6) . .
O2 W3 O5 155.0(6) . .
O23 W3 O4 88.6(6) . .
O24 W3 O4 166.4(5) . .
O2 W3 O4 85.8(7) . .
O5 W3 O4 78.8(6) . .
O23 W3 O1 165.4(7) . .
O24 W3 O1 90.1(7) . .
O2 W3 O1 72.6(5) . .
O5 W3 O1 85.0(5) . .
O4 W3 O1 78.2(7) . .
O23 W3 K1 48.6(5) . 7_557
O24 W3 K1 96.4(4) . 7_557
O2 W3 K1 148.6(5) . 7_557
O5 W3 K1 50.7(3) . 7_557
O4 W3 K1 87.3(4) . 7_557
O1 W3 K1 135.5(3) . 7_557
O23 W3 K3 65.4(5) . 5_557
O24 W3 K3 110.8(4) . 5_557
O2 W3 K3 35.8(4) . 5_557
O5 W3 K3 153.1(5) . 5_557
O4 W3 K3 79.4(4) . 5_557
O1 W3 K3 105.7(4) . 5_557
K1 W3 K3 112.77(9) 7_557 5_557
O22 W4 O16 101.7(7) . .
O22 W4 O16 101.7(7) . 6
O16 W4 O16 90.3(9) . 6
O22 W4 O20 100.2(7) . 6
O16 W4 O20 158.0(6) . 6
O16 W4 O20 87.2(6) 6 6
O22 W4 O20 100.2(7) . .
O16 W4 O20 87.2(7) . .
O16 W4 O20 158.0(6) 6 .
O20 W4 O20 87.0(9) 6 .
O22 W4 O18 168.0(9) . .
O16 W4 O18 86.7(5) . .
O16 W4 O18 86.7(5) 6 .
O20 W4 O18 71.3(4) 6 .
O20 W4 O18 71.3(4) . .
O22 W4 K2 59.7(3) . 6
O16 W4 K2 120.8(5) . 6
O16 W4 K2 49.0(4) 6 6
O20 W4 K2 72.9(4) 6 6
O20 W4 K2 147.0(4) . 6
O18 W4 K2 123.19(10) . 6
O28 W5 O7 101.8(7) . .
O28 W5 O17 101.6(7) . .
O7 W5 O17 90.8(6) . .
O28 W5 O29 100.7(8) . .
O7 W5 O29 88.6(7) . .
O17 W5 O29 157.3(6) . .
O28 W5 O20 96.6(6) . .
O7 W5 O20 161.1(5) . .
O17 W5 O20 89.4(6) . .
O29 W5 O20 83.9(7) . .
O28 W5 O18 169.6(6) . .
O7 W5 O18 87.3(6) . .
O17 W5 O18 83.0(5) . .
O29 W5 O18 74.3(6) . .
O20 W5 O18 74.0(5) . .
O11 W6 O21 98.4(6) . .
O11 W6 O14 95.9(7) . .
O21 W6 O14 93.7(6) . .
O11 W6 O15 98.3(7) . .
O21 W6 O15 90.5(6) . .
O14 W6 O15 164.4(5) . .
O11 W6 O17 94.9(6) . 6
O21 W6 O17 165.8(5) . 6
O14 W6 O17 89.6(6) . 6
O15 W6 O17 82.9(5) . 6
O11 W6 O26 175.0(5) . .
O21 W6 O26 84.9(5) . .
O14 W6 O26 80.1(5) . .
O15 W6 O26 85.4(5) . .
O17 W6 O26 82.1(5) 6 .
O11 W6 K1 58.7(5) . 6
O21 W6 K1 102.3(4) . 6
O14 W6 K1 37.5(4) . 6
O15 W6 K1 154.8(4) . 6
O17 W6 K1 88.7(4) 6 6
O26 W6 K1 117.1(3) . 6
O25 W7 O27 100.5(7) . .
O25 W7 O15 103.8(8) . .
O27 W7 O15 93.3(6) . .
O25 W7 O8 96.1(9) . .
O27 W7 O8 91.7(7) . .
O15 W7 O8 158.2(7) . .
O25 W7 O7 92.2(7) . 6
O27 W7 O7 167.2(6) . 6
O15 W7 O7 85.1(5) . 6
O8 W7 O7 85.4(7) . 6
O25 W7 O13 168.6(8) . .
O27 W7 O13 86.3(6) . .
O15 W7 O13 84.8(6) . .
O8 W7 O13 74.4(7) . .
O7 W7 O13 81.0(6) 6 .
O16 Sb1 O9 90.8(6) . .
O16 Sb1 O14 96.5(6) . 6
O9 Sb1 O14 84.9(5) . 6
O16 Sb1 K1 97.3(4) . .
O9 Sb1 K1 43.7(4) . .
O14 Sb1 K1 41.3(4) 6 .
O12 P1 O12 111.6(10) . 6
O12 P1 O1 110.5(7) . .
O12 P1 O1 110.5(7) 6 .
O12 P1 O6 108.6(7) . .
O12 P1 O6 108.6(7) 6 .
O1 P1 O6 106.8(10) . .
O26 P2 O26 111.8(11) 6 .
O26 P2 O13 111.6(6) 6 .
O26 P2 O13 111.6(6) . .
O26 P2 O18 107.0(6) 6 .
O26 P2 O18 107.0(6) . .
O13 P2 O18 107.6(11) . .
O14 K1 O1W 105.4(5) 6 .
O14 K1 O9 58.3(4) 6 .
O1W K1 O9 88.9(5) . .
O14 K1 O23 122.3(4) 6 7_557
O1W K1 O23 69.4(5) . 7_557
O9 K1 O23 157.9(5) . 7_557
O14 K1 O2W 71.9(6) 6 .
O1W K1 O2W 168.7(7) . .
O9 K1 O2W 80.4(7) . .
O23 K1 O2W 121.5(7) 7_557 .
O14 K1 O5 174.2(5) 6 7_557
O1W K1 O5 80.3(5) . 7_557
O9 K1 O5 123.6(4) . 7_557
O23 K1 O5 58.4(4) 7_557 7_557
O2W K1 O5 102.7(6) . 7_557
O14 K1 O3 122.9(4) 6 7_557
O1W K1 O3 111.8(5) . 7_557
O9 K1 O3 80.5(4) . 7_557
O23 K1 O3 110.7(4) 7_557 7_557
O2W K1 O3 63.1(5) . 7_557
O5 K1 O3 54.3(4) 7_557 7_557
O14 K1 O11 50.6(4) 6 6
O1W K1 O11 118.3(4) . 6
O9 K1 O11 107.8(4) . 6
O23 K1 O11 80.4(4) 7_557 6
O2W K1 O11 69.0(6) . 6
O5 K1 O11 126.1(4) 7_557 6
O3 K1 O11 129.2(4) 7_557 6
O14 K1 W3 149.4(3) 6 7_557
O1W K1 W3 69.0(4) . 7_557
O9 K1 W3 147.2(4) . 7_557
O23 K1 W3 27.0(3) 7_557 7_557
O2W K1 W3 119.1(6) . 7_557
O5 K1 W3 31.7(2) 7_557 7_557
O3 K1 W3 85.6(3) 7_557 7_557
O11 K1 W3 104.1(2) 6 7_557
O14 K1 W1 147.5(3) 6 7_557
O1W K1 W1 100.1(4) . 7_557
O9 K1 W1 103.2(3) . 7_557
O23 K1 W1 85.3(3) 7_557 7_557
O2W K1 W1 79.2(4) . 7_557
O5 K1 W1 29.0(2) 7_557 7_557
O3 K1 W1 25.7(3) 7_557 7_557
O11 K1 W1 130.2(3) 6 7_557
W3 K1 W1 59.87(7) 7_557 7_557
O14 K1 Sb1 29.0(3) 6 .
O1W K1 Sb1 96.8(4) . .
O9 K1 Sb1 29.3(3) . .
O23 K1 Sb1 145.7(3) 7_557 .
O2W K1 Sb1 75.4(6) . .
O5 K1 Sb1 152.8(3) 7_557 .
O3 K1 Sb1 103.5(3) 7_557 .
O11 K1 Sb1 79.2(2) 6 .
W3 K1 Sb1 165.40(19) 7_557 .
W1 K1 Sb1 128.78(13) 7_557 .
O14 K1 W6 25.0(3) 6 6
O1W K1 W6 115.8(4) . 6
O9 K1 W6 82.3(3) . 6
O23 K1 W6 103.0(3) 7_557 6
O2W K1 W6 66.5(4) . 6
O5 K1 W6 151.1(4) 7_557 6
O3 K1 W6 128.7(3) 7_557 6
O11 K1 W6 25.7(2) 6 6
W3 K1 W6 128.60(15) 7_557 6
W1 K1 W6 143.94(19) 7_557 6
Sb1 K1 W6 53.54(7) . 6
O24 K2 O2W 168.8(8) . .
O24 K2 O3 126.1(4) . 7_557
O2W K2 O3 64.4(7) . 7_557
O24 K2 O9 104.7(4) . .
O2W K2 O9 80.0(7) . .
O3 K2 O9 80.4(4) 7_557 .
O24 K2 O1W 66.3(4) . 7_557
O2W K2 O1W 120.6(6) . 7_557
O3 K2 O1W 65.2(4) 7_557 7_557
O9 K2 O1W 119.7(5) . 7_557
O24 K2 O16 99.3(4) . .
O2W K2 O16 74.5(6) . .
O3 K2 O16 124.8(4) 7_557 .
O9 K2 O16 56.8(4) . .
O1W K2 O16 164.6(5) 7_557 .
O24 K2 O5 56.3(4) . .
O2W K2 O5 132.2(7) . .
O3 K2 O5 89.8(4) 7_557 .
O9 K2 O5 55.4(4) . .
O1W K2 O5 75.7(5) 7_557 .
O16 K2 O5 91.9(4) . .
O24 K2 O22 65.1(5) . .
O2W K2 O22 104.1(8) . .
O3 K2 O22 167.7(6) 7_557 .
O9 K2 O22 102.6(4) . .
O1W K2 O22 121.4(5) 7_557 .
O16 K2 O22 51.4(4) . .
O5 K2 O22 101.8(5) . .
O24 K2 K1 72.5(3) . 7_557
O2W K2 K1 118.7(7) . 7_557
O3 K2 K1 55.6(3) 7_557 7_557
O9 K2 K1 78.8(3) . 7_557
O1W K2 K1 41.0(4) 7_557 7_557
O16 K2 K1 131.6(4) . 7_557
O5 K2 K1 43.1(2) . 7_557
O22 K2 K1 136.5(4) . 7_557
O24 K3 O24 73.1(6) . 6
O24 K3 O2 88.1(5) . 5_557
O24 K3 O2 88.1(5) 6 5_557
O24 K3 O22 75.9(5) . .
O24 K3 O22 75.9(5) 6 .
O2 K3 O22 160.0(7) 5_557 .
O24 K3 W3 103.4(4) . 5_557
O24 K3 W3 75.5(3) 6 5_557
O2 K3 W3 23.90(5) 5_557 5_557
O22 K3 W3 150.2(3) . 5_557
O24 K3 W3 75.5(3) . 2_557
O24 K3 W3 103.4(4) 6 2_557
O2 K3 W3 23.90(5) 5_557 2_557
O22 K3 W3 150.2(3) . 2_557
W3 K3 W3 47.71(8) 5_557 2_557
O24 K3 K2 96.9(3) . 6
O24 K3 K2 38.3(3) 6 6
O2 K3 K2 119.1(3) 5_557 6
O22 K3 K2 52.76(19) . 6
W3 K3 K2 98.56(11) 5_557 6
W3 K3 K2 139.7(2) 2_557 6
P1 O1 W3 129.6(6) . 6
P1 O1 W3 129.6(6) . .
W3 O1 W3 92.7(6) 6 .
W3 O2 W3 119.0(9) . 6
W3 O2 K3 120.3(5) . 5_557
W3 O2 K3 120.3(5) 6 5_557
W1 O3 K2 164.4(6) . 7_557
W1 O3 K1 106.3(5) . 7_557
K2 O3 K1 88.8(4) 7_557 7_557
W2 O4 W3 151.8(7) . .
W1 O5 W3 153.0(8) . .
W1 O5 K1 102.6(5) . 7_557
W3 O5 K1 97.5(4) . 7_557
W1 O5 K2 101.2(5) . .
W3 O5 K2 96.1(5) . .
K1 O5 K2 90.9(4) 7_557 .
P1 O6 W2 124.9(5) . .
P1 O6 W2 124.9(5) . 6
W2 O6 W2 93.6(7) . 6
W5 O7 W7 146.2(9) . 6
W7 O8 W7 116.8(11) 6 .
W1 O9 Sb1 121.4(7) . .
W1 O9 K1 117.5(5) . .
Sb1 O9 K1 107.0(5) . .
W1 O9 K2 107.2(5) . .
Sb1 O9 K2 108.0(6) . .
K1 O9 K2 91.1(4) . .
W1 O10 W2 144.5(7) . .
W6 O11 K1 95.7(6) . 6
P1 O12 W1 132.1(8) . .
P2 O13 W7 128.8(4) . .
P2 O13 W7 128.8(4) . 6
W7 O13 W7 93.2(8) . 6
W6 O14 Sb1 130.8(7) . 6
W6 O14 K1 117.5(7) . 6
Sb1 O14 K1 109.7(6) 6 6
W7 O15 W6 154.1(7) . .
W4 O16 Sb1 151.1(8) . .
W4 O16 K2 102.7(5) . .
Sb1 O16 K2 104.3(6) . .
W5 O17 W6 148.2(7) . 6
P2 O18 W5 122.0(6) . 6
P2 O18 W5 122.0(6) . .
W5 O18 W5 91.8(6) 6 .
P2 O18 W4 130.8(11) . .
W5 O18 W4 89.6(4) 6 .
W5 O18 W4 89.6(4) . .
W4 O20 W5 125.1(6) . .
W6 O21 W1 161.5(9) . 5_657
W4 O22 K3 176.9(13) . .
W4 O22 K2 94.5(4) . .
K3 O22 K2 86.4(4) . .
W4 O22 K2 94.5(4) . 6
K3 O22 K2 86.4(4) . 6
K2 O22 K2 144.0(9) . 6
W3 O23 K1 104.4(6) . 7_557
W3 O24 K3 139.8(7) . .
W3 O24 K2 113.9(6) . .
K3 O24 K2 104.7(6) . .
P2 O26 W6 131.9(8) . .
W7 O27 W2 161.7(9) . 5_657
W5 O29 W5 119.5(10) . 6
W2 O30 W2 118.3(10) 6 .
K1 O1W K2 95.6(5) . 7_557
K2 O2W K1 89.8(8) . .

loop_
_geom_bond_atom_site_label_1
_geom_bond_atom_site_label_2
_geom_bond_distance
_geom_bond_site_symmetry_2
W1 O3 1.711(13) .
W1 O5 1.877(12) .
W1 O9 1.894(15) .
W1 O10 1.892(14) .
W1 O21 1.992(12) 5_657
W1 O12 2.224(11) .
W1 K1 3.783(5) 7_557
W1 K1 4.046(6) .
W2 O19 1.742(14) .
W2 O4 1.812(15) .
W2 O10 1.928(12) .
W2 O30 1.941(11) .
W2 O27 2.008(13) 5_657
W2 O6 2.287(12) .
W3 O23 1.742(13) .
W3 O24 1.782(15) .
W3 O2 1.911(9) .
W3 O5 1.970(12) .
W3 O4 2.123(15) .
W3 O1 2.276(11) .
W3 K1 3.713(5) 7_557
W3 K3 4.072(6) 5_557
W4 O22 1.700(19) .
W4 O16 1.895(15) .
W4 O16 1.895(15) 6
W4 O20 1.907(13) 6
W4 O20 1.907(13) .
W4 O18 2.507(16) .
W4 K2 3.897(5) 6
W5 O28 1.713(16) .
W5 O7 1.860(13) .
W5 O17 1.877(13) .
W5 O29 1.961(10) .
W5 O20 1.962(13) .
W5 O18 2.360(12) .
W6 O11 1.729(12) .
W6 O21 1.841(13) .
W6 O14 1.894(15) .
W6 O15 1.939(15) .
W6 O17 1.999(12) 6
W6 O26 2.200(12) .
W6 K1 3.973(5) 6
W7 O25 1.733(17) .
W7 O27 1.824(12) .
W7 O15 1.867(15) .
W7 O8 1.964(12) .
W7 O7 2.014(12) 6
W7 O13 2.302(15) .
Sb1 O16 1.941(14) .
Sb1 O9 1.990(12) .
Sb1 O14 2.000(15) 6
Sb1 K1 3.885(5) .
P1 O12 1.486(12) .
P1 O12 1.486(12) 6
P1 O1 1.533(18) .
P1 O6 1.55(2) .
P2 O26 1.509(13) 6
P2 O26 1.509(13) .
P2 O13 1.56(2) .
P2 O18 1.584(16) .
K1 O14 2.726(14) 6
K1 O1W 2.79(2) .
K1 O9 2.805(13) .
K1 O23 2.874(14) 7_557
K1 O2W 2.89(4) .
K1 O5 2.899(13) 7_557
K1 O3 2.927(13) 7_557
K1 O11 3.411(17) 6
K1 W3 3.713(5) 7_557
K1 W1 3.783(5) 7_557
K1 W6 3.973(5) 6
K2 O24 2.714(14) .
K2 O2W 2.85(3) .
K2 O3 2.867(14) 7_557
K2 O9 2.872(14) .
K2 O1W 2.931(17) 7_557
K2 O16 3.013(15) .
K2 O5 3.050(17) .
K2 O22 3.375(9) .
K2 K1 4.242(9) 7_557
K3 O24 2.628(15) .
K3 O24 2.628(15) 6
K3 O2 2.759(18) 5_557
K3 O22 2.77(2) .
K3 W3 4.072(6) 5_557
K3 W3 4.072(6) 2_557
K3 K2 4.231(6) 6
O1 W3 2.276(11) 6
O2 W3 1.911(8) 6
O2 K3 2.759(18) 5_557
O3 K2 2.867(14) 7_557
O3 K1 2.927(13) 7_557
O5 K1 2.899(13) 7_557
O6 W2 2.287(12) 6
O7 W7 2.014(12) 6
O8 W7 1.964(12) 6
O11 K1 3.411(17) 6
O13 W7 2.302(15) 6
O14 Sb1 2.000(15) 6
O14 K1 2.726(14) 6
O17 W6 1.999(12) 6
O18 W5 2.360(12) 6
O21 W1 1.992(12) 5_657
O22 K2 3.375(9) 6
O23 K1 2.874(14) 7_557
O27 W2 2.008(13) 5_657
O29 W5 1.961(10) 6
O30 W2 1.941(11) 6
O1W K2 2.932(17) 7_557
